data_1558329
loop_
_publ_author_name
'Amaro Hern\'andez, Aldo Guillermo'
'Rodr\'iguez Tzompantzi, Tomasa'
'D\'avila Garc\'ia, \'Alvaro'
'Meza-Le\'on, Rosa Luisa'
'Bern\`es, Sylvain'

_publ_section_title
;
 Ethyl
 (3<i>S</i>)-3-[(3a<i>R</i>,5<i>R</i>,6<i>S</i>,6a<i>R</i>)-6-hydroxy-2,2-dimethyltetrahydrofuro[4,5-<i>d</i>][1,3]dioxol-5-yl]-3-{(3<i>S</i>)-3-[(3a<i>R</i>,5<i>R</i>,6<i>S</i>,6a<i>R</i>)-6-hydroxy-2,2-dimethyltetrahydrofuro[4,5-<i>d</i>][1,3]dioxol-5-yl]-5-oxoisoxazolidin-2-yl}propanoate
 chloroform monosolvate
;
_journal_coeditor_code BX4018
_journal_issue 6
_journal_name_full IUCrData
_journal_page_first x200788
_journal_paper_doi 10.1107/S2414314620007889
_journal_volume 5
_journal_year 2020
_chemical_absolute_configuration syn
_chemical_formula_iupac 'C22 H33 N O12, C H Cl3'
_chemical_formula_moiety 'C22 H33 N O12, C H Cl3'
_chemical_formula_sum 'C23 H34 Cl3 N O12'
_chemical_formula_weight 622.86
_chemical_melting_point 472
_chemical_name_systematic
'Ethyl (3<i>S</i>)-3-[(3a<i>R</i>,5<i>R</i>,6<i>S</i>,6a<i>R</i>)-6-hydroxy-2,2-dimethyltetrahydrofuro[4,5-<i>d</i>][1,3]dioxol-5-yl]-3-{(3<i>S</i>)-3-[(3a<i>R</i>,5<i>R</i>,6<i>S</i>,6a<i>R</i>)-6-hydroxy-2,2-dimethyltetrahydrofuro[4,5-<i>d</i>][1,3]dioxol-5-yl]-5-oxoisoxazolidin-2-yl}propanoate chloroform monosolvate'
_space_group_crystal_system triclinic
_space_group_IT_number 1
_space_group_name_Hall 'P 1'
_space_group_name_H-M_alt 'P 1'
_atom_sites_solution_hydrogens mixed
_atom_sites_solution_primary dual
_atom_sites_solution_secondary difmap
_audit_creation_method SHELXL-2018/3
_cell_angle_alpha 91.995(7)
_cell_angle_beta 99.103(6)
_cell_angle_gamma 95.567(7)
_cell_formula_units_Z 1
_cell_length_a 5.5734(4)
_cell_length_b 9.2537(9)
_cell_length_c 14.2547(12)
_cell_measurement_reflns_used 12914
_cell_measurement_temperature 296.0(10)
_cell_measurement_theta_max 22.11
_cell_measurement_theta_min 2.81
_cell_volume 721.56(11)
_computing_cell_refinement
;
X-AREA (Stoe & Cie, 2018)
;
_computing_data_collection
;
X-AREA (Stoe & Cie, 2018)
;
_computing_data_reduction
;
X-AREA (Stoe & Cie, 2018)
;
_computing_molecular_graphics
;
XP in SHELXTL-Plus (Sheldrick, 2008) and Mercury (Macrae <i>et al.</i>,
2020)
;
_computing_publication_material
;
publCIF (Westrip, 2010)
;
_computing_structure_refinement
;
<i>SHELXL2018/1</i> (Sheldrick, 2015b)
;
_computing_structure_solution
;
<i>SHELXT2014/5</i> (Sheldrick, 2015a)
;
_diffrn_ambient_temperature 296.0(10)
_diffrn_detector 'Reverse-biased silicon diode array'
_diffrn_detector_area_resol_mean 5.81
_diffrn_measured_fraction_theta_full 0.998
_diffrn_measured_fraction_theta_max 0.998
_diffrn_measurement_device 'four-circle diffractometer'
_diffrn_measurement_device_type 'Stoe Stadivari'
_diffrn_measurement_method '\w scans'
_diffrn_measurement_specimen_support 'Mitegen 50um'
_diffrn_radiation_monochromator 'Graded multilayer mirror'
_diffrn_radiation_probe x-ray
_diffrn_radiation_type AgK\a
_diffrn_radiation_wavelength 0.56083
_diffrn_reflns_av_R_equivalents 0.0375
_diffrn_reflns_av_unetI/netI 0.0389
_diffrn_reflns_limit_h_max 6
_diffrn_reflns_limit_h_min -6
_diffrn_reflns_limit_k_max 11
_diffrn_reflns_limit_k_min -11
_diffrn_reflns_limit_l_max 17
_diffrn_reflns_limit_l_min -17
_diffrn_reflns_number 14451
_diffrn_reflns_theta_full 19.664
_diffrn_reflns_theta_max 19.997
_diffrn_reflns_theta_min 2.806
_diffrn_source 'Sealed X-ray tube'
_diffrn_source_current 0.600
_diffrn_source_power 0.039
_diffrn_source_voltage 65
_exptl_absorpt_coefficient_mu 0.200
_exptl_absorpt_correction_T_max 1.0000
_exptl_absorpt_correction_T_min 0.4348
_exptl_absorpt_correction_type multi-scan
_exptl_absorpt_process_details
;
(X-AREA; Stoe & Cie, 2018)
;
_exptl_crystal_colour colourless
_exptl_crystal_density_diffrn 1.433
_exptl_crystal_description prism
_exptl_crystal_F_000 326
_exptl_crystal_size_max 0.370
_exptl_crystal_size_mid 0.350
_exptl_crystal_size_min 0.150
_refine_diff_density_max 0.296
_refine_diff_density_min -0.242
_refine_ls_extinction_method none
_refine_ls_goodness_of_fit_ref 1.005
_refine_ls_hydrogen_treatment mixed
_refine_ls_matrix_type full
_refine_ls_number_constraints 0
_refine_ls_number_parameters 383
_refine_ls_number_reflns 4682
_refine_ls_number_restraints 5
_refine_ls_restrained_S_all 1.005
_refine_ls_R_factor_all 0.0606
_refine_ls_R_factor_gt 0.0476
_refine_ls_shift/su_max 0.000
_refine_ls_shift/su_mean 0.000
_refine_ls_structure_factor_coef Fsqd
_refine_ls_weighting_details 'w=1/[\s^2^(Fo^2^)+(0.0893P)^2^] where P=(Fo^2^+2Fc^2^)/3'
_refine_ls_weighting_scheme calc
_refine_ls_wR_factor_gt 0.1275
_refine_ls_wR_factor_ref 0.1344
_reflns_number_gt 3696
_reflns_number_total 4682
_reflns_threshold_expression 'I > 2\s(I)'
_cod_data_source_file bx4018sup1.cif
_cod_data_source_block I
_cod_database_code 1558329
_shelx_estimated_absorpt_t_min 0.930
_shelx_estimated_absorpt_t_max 0.971

loop_
_space_group_symop_operation_xyz
'x, y, z'

loop_
_atom_site_type_symbol
_atom_site_label
_atom_site_fract_x
_atom_site_fract_y
_atom_site_fract_z
_atom_site_U_iso_or_equiv
_atom_site_adp_type
_atom_site_calc_flag
_atom_site_occupancy
_atom_site_disorder_assembly
_atom_site_disorder_group
N N1 0.4192(6) 0.3430(4) 0.5695(3) 0.0344(8) Uani d 1 . .
O O2 0.5788(5) 0.2914(4) 0.5055(2) 0.0427(8) Uani d 1 . .
C C3 0.4543(9) 0.1909(6) 0.4400(3) 0.0439(11) Uani d 1 . .
O O3 0.5583(9) 0.1395(6) 0.3811(3) 0.0753(13) Uani d 1 . .
C C4 0.1949(8) 0.1629(5) 0.4547(3) 0.0385(10) Uani d 1 . .
H H4A 0.146436 0.059472 0.455717 0.046 Uiso calc 1 . .
H H4B 0.085767 0.203684 0.405008 0.046 Uiso calc 1 . .
C C5 0.1936(7) 0.2394(5) 0.5516(3) 0.0325(9) Uani d 1 . .
H H5A 0.049758 0.293233 0.548463 0.039 Uiso calc 1 . .
C C6 0.2096(7) 0.1456(5) 0.6367(3) 0.0325(9) Uani d 1 . .
H H6A 0.182642 0.205556 0.691308 0.039 Uiso calc 1 . .
O O7 0.0169(5) 0.0254(3) 0.6205(2) 0.0383(7) Uani d 1 . .
C C8 0.0764(8) -0.0827(5) 0.6869(4) 0.0401(10) Uani d 1 . .
H H8A 0.051856 -0.180065 0.655473 0.048 Uiso calc 1 . .
O O8 -0.0546(6) -0.0761(5) 0.7624(3) 0.0591(11) Uani d 1 . .
C C9 0.3446(8) -0.0429(5) 0.7322(3) 0.0395(10) Uani d 1 . .
H H9A 0.438964 -0.127142 0.737062 0.047 Uiso calc 1 . .
O O9 0.3312(6) 0.0235(4) 0.8219(2) 0.0507(9) Uani d 1 . .
C C10 0.4372(7) 0.0710(5) 0.6671(3) 0.0331(9) Uani d 1 . .
H H10A 0.570310 0.138973 0.701591 0.040 Uiso calc 1 . .
O O10 0.5094(5) -0.0006(4) 0.5884(2) 0.0392(7) Uani d 1 . .
H H10 0.663(3) 0.018(7) 0.595(4) 0.059 Uiso d 1 . .
C C11 0.0999(10) -0.0210(7) 0.8482(4) 0.0556(14) Uani d 1 . .
C C12 0.1196(18) -0.1414(13) 0.9156(7) 0.110(3) Uani d 1 . .
H H12A 0.153220 -0.227703 0.882906 0.164 Uiso calc 1 . .
H H12B -0.031500 -0.159948 0.939536 0.164 Uiso calc 1 . .
H H12C 0.249583 -0.113622 0.967635 0.164 Uiso calc 1 . .
C C13 -0.0003(15) 0.1123(11) 0.8849(6) 0.092(2) Uani d 1 . .
H H13A -0.003399 0.184682 0.838227 0.138 Uiso calc 1 . .
H H13B 0.101958 0.150507 0.942771 0.138 Uiso calc 1 . .
H H13C -0.163125 0.086339 0.897110 0.138 Uiso calc 1 . .
C C14 0.3958(8) 0.4978(5) 0.5519(3) 0.0341(9) Uani d 1 . .
H H14A 0.275126 0.530272 0.588829 0.041 Uiso calc 1 . .
C C15 0.3155(8) 0.5318(5) 0.4486(3) 0.0358(10) Uani d 1 . .
H H15A 0.417651 0.485722 0.408769 0.043 Uiso calc 1 . .
O O16 0.0651(6) 0.4747(4) 0.4186(2) 0.0431(8) Uani d 1 . .
C C17 -0.0249(9) 0.5423(6) 0.3350(3) 0.0431(11) Uani d 1 . .
H H17A -0.190930 0.567791 0.336470 0.052 Uiso calc 1 . .
O O17 -0.0169(7) 0.4560(4) 0.2531(3) 0.0559(10) Uani d 1 . .
C C18 0.1501(10) 0.6781(6) 0.3303(3) 0.0458(11) Uani d 1 . .
H H18A 0.065765 0.764689 0.315529 0.055 Uiso calc 1 . .
O O18 0.2886(7) 0.6389(4) 0.2598(3) 0.0537(9) Uani d 1 . .
C C19 0.3149(9) 0.6928(5) 0.4266(3) 0.0416(11) Uani d 1 . .
H H19A 0.478703 0.739458 0.423355 0.050 Uiso calc 1 . .
O O19 0.1960(8) 0.7677(4) 0.4926(3) 0.0553(9) Uani d 1 . .
H H19 0.285(12) 0.846(5) 0.510(5) 0.083 Uiso d 1 . .
C C20 0.1496(10) 0.5257(6) 0.1982(4) 0.0501(12) Uani d 1 . .
C C21 0.0011(17) 0.5882(9) 0.1133(5) 0.088(2) Uani d 1 . .
H H21A -0.096745 0.658066 0.135300 0.132 Uiso calc 1 . .
H H21B -0.103333 0.511294 0.076155 0.132 Uiso calc 1 . .
H H21C 0.109420 0.634776 0.074853 0.132 Uiso calc 1 . .
C C22 0.3192(14) 0.4193(9) 0.1729(5) 0.0780(19) Uani d 1 . .
H H22A 0.398296 0.380374 0.229878 0.117 Uiso calc 1 . .
H H22B 0.440117 0.467836 0.140609 0.117 Uiso calc 1 . .
H H22C 0.227581 0.341646 0.132050 0.117 Uiso calc 1 . .
C C23 0.6434(9) 0.5822(6) 0.5916(4) 0.0448(11) Uani d 1 . .
H H23A 0.758166 0.567412 0.548500 0.054 Uiso calc 1 . .
H H23B 0.625021 0.685251 0.596046 0.054 Uiso calc 1 . .
C C24 0.7432(9) 0.5331(6) 0.6887(4) 0.0493(12) Uani d 1 . .
O O24 0.9310(8) 0.4794(7) 0.7079(3) 0.0849(15) Uani d 1 . .
O O25 0.5936(8) 0.5557(6) 0.7498(3) 0.0674(12) Uani d 1 . .
C C26A 0.658(3) 0.478(3) 0.8403(10) 0.057(6) Uani d 0.58(5) A 1
H H26A 0.664087 0.375099 0.825648 0.069 Uiso calc 0.58(5) A 1
H H26B 0.816300 0.517989 0.874147 0.069 Uiso calc 0.58(5) A 1
C C27A 0.462(4) 0.498(5) 0.9003(15) 0.104(11) Uani d 0.58(5) A 1
H H27A 0.481627 0.435909 0.952970 0.156 Uiso calc 0.58(5) A 1
H H27B 0.304371 0.473354 0.862377 0.156 Uiso calc 0.58(5) A 1
H H27C 0.476913 0.597468 0.923689 0.156 Uiso calc 0.58(5) A 1
C C26B 0.640(7) 0.552(5) 0.850(2) 0.086(9) Uani d 0.42(5) A 2
H H26C 0.593631 0.639463 0.879415 0.104 Uiso calc 0.42(5) A 2
H H26D 0.811343 0.544653 0.872685 0.104 Uiso calc 0.42(5) A 2
C C27B 0.492(7) 0.426(3) 0.872(2) 0.079(9) Uani d 0.42(5) A 2
H H27D 0.554422 0.397414 0.934526 0.119 Uiso calc 0.42(5) A 2
H H27E 0.497246 0.348130 0.826281 0.119 Uiso calc 0.42(5) A 2
H H27F 0.326809 0.448081 0.869704 0.119 Uiso calc 0.42(5) A 2
C C28 0.7434(11) 0.0620(7) 0.1880(4) 0.0593(14) Uani d 1 . .
H H28A 0.720244 0.127719 0.240495 0.071 Uiso calc 1 . .
Cl Cl1 1.0534(3) 0.0408(2) 0.19859(17) 0.0881(6) Uani d 1 . .
Cl Cl2 0.6390(4) 0.1396(3) 0.08089(14) 0.0907(6) Uani d 1 . .
Cl Cl3 0.5806(3) -0.1062(2) 0.19867(17) 0.0876(6) Uani d 1 . .

loop_
_atom_site_aniso_label
_atom_site_aniso_U_11
_atom_site_aniso_U_22
_atom_site_aniso_U_33
_atom_site_aniso_U_12
_atom_site_aniso_U_13
_atom_site_aniso_U_23
N1 0.0274(16) 0.038(2) 0.0385(19) 0.0029(14) 0.0079(14) 0.0036(15)
O2 0.0276(15) 0.0475(19) 0.057(2) 0.0075(14) 0.0166(14) 0.0068(16)
C3 0.042(2) 0.055(3) 0.039(3) 0.013(2) 0.012(2) 0.008(2)
O3 0.077(3) 0.099(4) 0.060(3) 0.027(3) 0.034(2) -0.007(2)
C4 0.036(2) 0.045(3) 0.034(2) 0.0087(19) 0.0007(18) -0.0011(19)
C5 0.0218(18) 0.035(2) 0.042(2) 0.0052(16) 0.0053(16) 0.0030(18)
C6 0.0201(18) 0.038(2) 0.038(2) 0.0008(16) 0.0049(16) -0.0001(18)
O7 0.0206(14) 0.0443(18) 0.0483(18) -0.0026(12) 0.0028(12) 0.0098(14)
C8 0.029(2) 0.040(3) 0.050(3) -0.0023(18) 0.0055(18) 0.007(2)
O8 0.0375(18) 0.093(3) 0.047(2) -0.0056(19) 0.0126(15) 0.011(2)
C9 0.032(2) 0.045(3) 0.043(3) 0.0077(19) 0.0056(18) 0.005(2)
O9 0.0381(17) 0.074(2) 0.0380(19) 0.0017(17) 0.0033(14) 0.0078(17)
C10 0.0237(19) 0.033(2) 0.041(2) -0.0010(16) 0.0028(16) -0.0006(18)
O10 0.0225(13) 0.0476(19) 0.0476(18) 0.0058(13) 0.0057(12) -0.0001(15)
C11 0.043(3) 0.081(4) 0.045(3) 0.001(3) 0.011(2) 0.016(3)
C12 0.092(6) 0.139(8) 0.088(6) -0.026(5) -0.004(4) 0.057(6)
C13 0.067(4) 0.127(7) 0.088(5) 0.018(4) 0.032(4) -0.016(5)
C14 0.0297(19) 0.036(2) 0.036(2) -0.0022(17) 0.0063(16) 0.0001(18)
C15 0.035(2) 0.034(2) 0.038(3) -0.0013(18) 0.0085(18) 0.0020(19)
O16 0.0374(17) 0.0467(19) 0.0411(18) -0.0065(14) -0.0014(14) 0.0110(15)
C17 0.039(2) 0.054(3) 0.037(2) 0.011(2) 0.0043(19) 0.005(2)
O17 0.058(2) 0.067(2) 0.041(2) -0.0131(19) 0.0138(16) -0.0052(17)
C18 0.059(3) 0.043(3) 0.038(3) 0.011(2) 0.009(2) 0.007(2)
O18 0.068(2) 0.054(2) 0.0394(19) -0.0106(18) 0.0182(16) 0.0038(16)
C19 0.051(3) 0.038(2) 0.037(3) 0.002(2) 0.011(2) 0.004(2)
O19 0.065(2) 0.043(2) 0.058(2) 0.0053(17) 0.0159(19) -0.0085(17)
C20 0.054(3) 0.056(3) 0.039(3) -0.004(2) 0.011(2) 0.007(2)
C21 0.116(7) 0.092(5) 0.049(4) 0.001(5) -0.004(4) 0.016(4)
C22 0.068(4) 0.089(5) 0.080(5) 0.006(4) 0.027(4) -0.012(4)
C23 0.038(2) 0.047(3) 0.046(3) -0.008(2) 0.002(2) 0.002(2)
C24 0.036(3) 0.060(3) 0.048(3) -0.004(2) 0.002(2) 0.000(2)
O24 0.047(2) 0.138(5) 0.070(3) 0.023(3) 0.000(2) 0.017(3)
O25 0.053(2) 0.107(4) 0.040(2) 0.007(2) 0.0025(17) 0.000(2)
C26A 0.052(7) 0.092(14) 0.028(6) 0.015(8) 0.005(5) 0.001(7)
C27A 0.064(8) 0.21(3) 0.052(10) 0.042(14) 0.020(7) 0.011(14)
C26B 0.098(17) 0.079(19) 0.076(15) 0.007(14) 0.001(11) -0.022(13)
C27B 0.087(19) 0.099(17) 0.049(13) 0.010(13) 0.004(12) -0.003(10)
C28 0.062(3) 0.066(4) 0.054(3) 0.009(3) 0.021(3) 0.004(3)
Cl1 0.0489(8) 0.0974(14) 0.1159(15) 0.0029(8) 0.0069(8) 0.0215(11)
Cl2 0.0906(13) 0.1116(16) 0.0762(12) 0.0305(11) 0.0160(9) 0.0255(10)
Cl3 0.0649(10) 0.0747(11) 0.1271(17) 0.0010(8) 0.0295(10) 0.0133(10)

loop_
_atom_type_symbol
_atom_type_description
_atom_type_scat_dispersion_real
_atom_type_scat_dispersion_imag
_atom_type_scat_source
C C 0.0015 0.0009 'International Tables Vol C Tables 4.2.6.8 and 6.1.1.4'
H H 0.0000 0.0000 'International Tables Vol C Tables 4.2.6.8 and 6.1.1.4'
Cl Cl 0.0998 0.0984 'International Tables Vol C Tables 4.2.6.8 and 6.1.1.4'
N N 0.0030 0.0019 'International Tables Vol C Tables 4.2.6.8 and 6.1.1.4'
O O 0.0056 0.0036 'International Tables Vol C Tables 4.2.6.8 and 6.1.1.4'

loop_
_geom_angle_atom_site_label_1
_geom_angle_atom_site_label_2
_geom_angle_atom_site_label_3
_geom_angle_site_symmetry_1
_geom_angle_site_symmetry_3
_geom_angle
_geom_angle_publ_flag
O2 N1 C14 . . 107.2(3) ?
O2 N1 C5 . . 105.5(3) ?
C14 N1 C5 . . 118.0(3) ?
C3 O2 N1 . . 111.0(3) ?
O3 C3 O2 . . 119.3(5) ?
O3 C3 C4 . . 130.1(5) ?
O2 C3 C4 . . 110.6(4) ?
C3 C4 C5 . . 103.6(4) ?
C3 C4 H4A . . 111.0 ?
C5 C4 H4A . . 111.0 ?
C3 C4 H4B . . 111.0 ?
C5 C4 H4B . . 111.0 ?
H4A C4 H4B . . 109.0 ?
N1 C5 C6 . . 105.2(3) ?
N1 C5 C4 . . 105.5(3) ?
C6 C5 C4 . . 116.9(4) ?
N1 C5 H5A . . 109.6 ?
C6 C5 H5A . . 109.6 ?
C4 C5 H5A . . 109.6 ?
O7 C6 C5 . . 110.2(3) ?
O7 C6 C10 . . 103.1(3) ?
C5 C6 C10 . . 120.0(3) ?
O7 C6 H6A . . 107.7 ?
C5 C6 H6A . . 107.7 ?
C10 C6 H6A . . 107.7 ?
C8 O7 C6 . . 108.8(3) ?
O8 C8 O7 . . 111.6(4) ?
O8 C8 C9 . . 104.9(4) ?
O7 C8 C9 . . 106.6(3) ?
O8 C8 H8A . . 111.2 ?
O7 C8 H8A . . 111.2 ?
C9 C8 H8A . . 111.2 ?
C8 O8 C11 . . 111.3(4) ?
O9 C9 C10 . . 110.0(4) ?
O9 C9 C8 . . 104.1(4) ?
C10 C9 C8 . . 103.3(4) ?
O9 C9 H9A . . 112.9 ?
C10 C9 H9A . . 112.9 ?
C8 C9 H9A . . 112.9 ?
C9 O9 C11 . . 109.4(4) ?
O10 C10 C6 . . 111.1(3) ?
O10 C10 C9 . . 109.2(4) ?
C6 C10 C9 . . 101.4(3) ?
O10 C10 H10A . . 111.6 ?
C6 C10 H10A . . 111.6 ?
C9 C10 H10A . . 111.6 ?
C10 O10 H10 . . 106(4) ?
O9 C11 O8 . . 105.9(4) ?
O9 C11 C12 . . 110.9(6) ?
O8 C11 C12 . . 108.2(6) ?
O9 C11 C13 . . 108.1(6) ?
O8 C11 C13 . . 108.6(5) ?
C12 C11 C13 . . 114.8(7) ?
C11 C12 H12A . . 109.5 ?
C11 C12 H12B . . 109.5 ?
H12A C12 H12B . . 109.5 ?
C11 C12 H12C . . 109.5 ?
H12A C12 H12C . . 109.5 ?
H12B C12 H12C . . 109.5 ?
C11 C13 H13A . . 109.5 ?
C11 C13 H13B . . 109.5 ?
H13A C13 H13B . . 109.5 ?
C11 C13 H13C . . 109.5 ?
H13A C13 H13C . . 109.5 ?
H13B C13 H13C . . 109.5 ?
N1 C14 C15 . . 115.7(3) ?
N1 C14 C23 . . 106.9(4) ?
C15 C14 C23 . . 110.5(4) ?
N1 C14 H14A . . 107.8 ?
C15 C14 H14A . . 107.8 ?
C23 C14 H14A . . 107.8 ?
O16 C15 C14 . . 109.5(3) ?
O16 C15 C19 . . 103.1(4) ?
C14 C15 C19 . . 116.8(4) ?
O16 C15 H15A . . 109.0 ?
C14 C15 H15A . . 109.0 ?
C19 C15 H15A . . 109.0 ?
C17 O16 C15 . . 108.1(3) ?
O17 C17 O16 . . 111.9(4) ?
O17 C17 C18 . . 105.8(4) ?
O16 C17 C18 . . 106.5(4) ?
O17 C17 H17A . . 110.8 ?
O16 C17 H17A . . 110.8 ?
C18 C17 H17A . . 110.8 ?
C17 O17 C20 . . 110.2(4) ?
O18 C18 C19 . . 108.8(4) ?
O18 C18 C17 . . 103.7(4) ?
C19 C18 C17 . . 104.7(4) ?
O18 C18 H18A . . 113.0 ?
C19 C18 H18A . . 113.0 ?
C17 C18 H18A . . 113.0 ?
C18 O18 C20 . . 108.8(4) ?
O19 C19 C18 . . 108.6(4) ?
O19 C19 C15 . . 110.4(4) ?
C18 C19 C15 . . 99.5(4) ?
O19 C19 H19A . . 112.5 ?
C18 C19 H19A . . 112.5 ?
C15 C19 H19A . . 112.5 ?
C19 O19 H19 . . 107(5) ?
O18 C20 O17 . . 105.4(4) ?
O18 C20 C22 . . 108.6(5) ?
O17 C20 C22 . . 109.2(5) ?
O18 C20 C21 . . 110.8(5) ?
O17 C20 C21 . . 108.0(5) ?
C22 C20 C21 . . 114.6(6) ?
C20 C21 H21A . . 109.5 ?
C20 C21 H21B . . 109.5 ?
H21A C21 H21B . . 109.5 ?
C20 C21 H21C . . 109.5 ?
H21A C21 H21C . . 109.5 ?
H21B C21 H21C . . 109.5 ?
C20 C22 H22A . . 109.5 ?
C20 C22 H22B . . 109.5 ?
H22A C22 H22B . . 109.5 ?
C20 C22 H22C . . 109.5 ?
H22A C22 H22C . . 109.5 ?
H22B C22 H22C . . 109.5 ?
C24 C23 C14 . . 111.2(4) ?
C24 C23 H23A . . 109.4 ?
C14 C23 H23A . . 109.4 ?
C24 C23 H23B . . 109.4 ?
C14 C23 H23B . . 109.4 ?
H23A C23 H23B . . 108.0 ?
O24 C24 O25 . . 124.4(5) ?
O24 C24 C23 . . 124.8(5) ?
O25 C24 C23 . . 110.8(5) ?
C24 O25 C26B . . 128.4(18) ?
C24 O25 C26A . . 111.8(8) ?
C27A C26A O25 . . 107.4(18) ?
C27A C26A H26A . . 110.2 ?
O25 C26A H26A . . 110.2 ?
C27A C26A H26B . . 110.2 ?
O25 C26A H26B . . 110.2 ?
H26A C26A H26B . . 108.5 ?
C26A C27A H27A . . 109.5 ?
C26A C27A H27B . . 109.5 ?
H27A C27A H27B . . 109.5 ?
C26A C27A H27C . . 109.5 ?
H27A C27A H27C . . 109.5 ?
H27B C27A H27C . . 109.5 ?
O25 C26B C27B . . 105(2) ?
O25 C26B H26C . . 110.7 ?
C27B C26B H26C . . 110.7 ?
O25 C26B H26D . . 110.7 ?
C27B C26B H26D . . 110.7 ?
H26C C26B H26D . . 108.8 ?
C26B C27B H27D . . 109.5 ?
C26B C27B H27E . . 109.5 ?
H27D C27B H27E . . 109.5 ?
C26B C27B H27F . . 109.5 ?
H27D C27B H27F . . 109.5 ?
H27E C27B H27F . . 109.5 ?
Cl1 C28 Cl3 . . 109.3(4) ?
Cl1 C28 Cl2 . . 110.9(3) ?
Cl3 C28 Cl2 . . 111.9(4) ?
Cl1 C28 H28A . . 108.2 ?
Cl3 C28 H28A . . 108.2 ?
Cl2 C28 H28A . . 108.2 ?

loop_
_geom_bond_atom_site_label_1
_geom_bond_atom_site_label_2
_geom_bond_site_symmetry_2
_geom_bond_distance
_geom_bond_publ_flag
N1 O2 . 1.470(5) ?
N1 C14 . 1.477(6) ?
N1 C5 . 1.488(5) ?
O2 C3 . 1.352(6) ?
C3 O3 . 1.203(6) ?
C3 C4 . 1.493(7) ?
C4 C5 . 1.531(7) ?
C4 H4A . 0.9700 ?
C4 H4B . 0.9700 ?
C5 C6 . 1.512(6) ?
C5 H5A . 0.9800 ?
C6 O7 . 1.454(5) ?
C6 C10 . 1.513(6) ?
C6 H6A . 0.9800 ?
O7 C8 . 1.428(6) ?
C8 O8 . 1.395(6) ?
C8 C9 . 1.536(6) ?
C8 H8A . 0.9800 ?
O8 C11 . 1.427(7) ?
C9 O9 . 1.415(6) ?
C9 C10 . 1.535(6) ?
C9 H9A . 0.9800 ?
O9 C11 . 1.425(6) ?
C10 O10 . 1.415(6) ?
C10 H10A . 0.9800 ?
O10 H10 . 0.846(14) ?
C11 C12 . 1.497(10) ?
C11 C13 . 1.513(11) ?
C12 H12A . 0.9600 ?
C12 H12B . 0.9600 ?
C12 H12C . 0.9600 ?
C13 H13A . 0.9600 ?
C13 H13B . 0.9600 ?
C13 H13C . 0.9600 ?
C14 C15 . 1.523(6) ?
C14 C23 . 1.532(6) ?
C14 H14A . 0.9800 ?
C15 O16 . 1.436(5) ?
C15 C19 . 1.533(7) ?
C15 H15A . 0.9800 ?
O16 C17 . 1.410(6) ?
C17 O17 . 1.400(7) ?
C17 C18 . 1.524(8) ?
C17 H17A . 0.9800 ?
O17 C20 . 1.428(6) ?
C18 O18 . 1.418(6) ?
C18 C19 . 1.521(7) ?
C18 H18A . 0.9800 ?
O18 C20 . 1.426(7) ?
C19 O19 . 1.430(6) ?
C19 H19A . 0.9800 ?
O19 H19 . 0.848(14) ?
C20 C22 . 1.502(9) ?
C20 C21 . 1.519(9) ?
C21 H21A . 0.9600 ?
C21 H21B . 0.9600 ?
C21 H21C . 0.9600 ?
C22 H22A . 0.9600 ?
C22 H22B . 0.9600 ?
C22 H22C . 0.9600 ?
C23 C24 . 1.510(8) ?
C23 H23A . 0.9700 ?
C23 H23B . 0.9700 ?
C24 O24 . 1.199(7) ?
C24 O25 . 1.322(7) ?
O25 C26B . 1.41(3) ?
O25 C26A . 1.510(17) ?
C26A C27A . 1.51(3) ?
C26A H26A . 0.9700 ?
C26A H26B . 0.9700 ?
C27A H27A . 0.9600 ?
C27A H27B . 0.9600 ?
C27A H27C . 0.9600 ?
C26B C27B . 1.43(4) ?
C26B H26C . 0.9700 ?
C26B H26D . 0.9700 ?
C27B H27D . 0.9600 ?
C27B H27E . 0.9600 ?
C27B H27F . 0.9600 ?
C28 Cl1 . 1.741(6) ?
C28 Cl3 . 1.747(7) ?
C28 Cl2 . 1.750(6) ?
C28 H28A . 0.9800 ?

loop_
_geom_hbond_atom_site_label_D
_geom_hbond_atom_site_label_H
_geom_hbond_atom_site_label_A
_geom_hbond_site_symmetry_A
_geom_hbond_distance_DH
_geom_hbond_distance_HA
_geom_hbond_distance_DA
_geom_hbond_angle_DHA
_geom_hbond_publ_flag
C4 H4B O16 . 0.97 2.52 3.083(6) 116.6 n
C5 H5A O2 1_455 0.98 2.60 3.469(5) 148.2 n
C8 H8A O19 1_545 0.98 2.62 3.246(6) 121.9 n
O10 H10 O7 1_655 0.846(14) 1.943(19) 2.778(4) 169(6) y
O19 H19 O10 1_565 0.848(14) 1.98(3) 2.798(5) 162(7) y
C28 H28A O3 . 0.98 2.33 3.172(7) 143.7 n

loop_
_geom_torsion_atom_site_label_1
_geom_torsion_atom_site_label_2
_geom_torsion_atom_site_label_3
_geom_torsion_atom_site_label_4
_geom_torsion_site_symmetry_1
_geom_torsion_site_symmetry_2
_geom_torsion_site_symmetry_3
_geom_torsion_site_symmetry_4
_geom_torsion
_geom_torsion_publ_flag
C14 N1 O2 C3 . . . . -113.8(4) ?
C5 N1 O2 C3 . . . . 12.8(4) ?
N1 O2 C3 O3 . . . . 178.7(5) ?
N1 O2 C3 C4 . . . . -0.8(5) ?
O3 C3 C4 C5 . . . . 169.4(5) ?
O2 C3 C4 C5 . . . . -11.0(5) ?
O2 N1 C5 C6 . . . . 105.2(3) ?
C14 N1 C5 C6 . . . . -135.1(4) ?
O2 N1 C5 C4 . . . . -18.9(4) ?
C14 N1 C5 C4 . . . . 100.7(4) ?
C3 C4 C5 N1 . . . . 18.2(4) ?
C3 C4 C5 C6 . . . . -98.3(4) ?
N1 C5 C6 O7 . . . . -171.3(3) ?
C4 C5 C6 O7 . . . . -54.6(5) ?
N1 C5 C6 C10 . . . . -51.9(5) ?
C4 C5 C6 C10 . . . . 64.7(5) ?
C5 C6 O7 C8 . . . . 163.3(3) ?
C10 C6 O7 C8 . . . . 34.1(4) ?
C6 O7 C8 O8 . . . . 101.4(4) ?
C6 O7 C8 C9 . . . . -12.6(5) ?
O7 C8 O8 C11 . . . . -108.6(5) ?
C9 C8 O8 C11 . . . . 6.4(6) ?
O8 C8 C9 O9 . . . . -17.0(5) ?
O7 C8 C9 O9 . . . . 101.5(4) ?
O8 C8 C9 C10 . . . . -131.9(4) ?
O7 C8 C9 C10 . . . . -13.5(5) ?
C10 C9 O9 C11 . . . . 131.8(4) ?
C8 C9 O9 C11 . . . . 21.7(5) ?
O7 C6 C10 O10 . . . . 75.1(4) ?
C5 C6 C10 O10 . . . . -47.8(5) ?
O7 C6 C10 C9 . . . . -40.8(4) ?
C5 C6 C10 C9 . . . . -163.7(4) ?
O9 C9 C10 O10 . . . . 165.0(3) ?
C8 C9 C10 O10 . . . . -84.4(4) ?
O9 C9 C10 C6 . . . . -77.7(4) ?
C8 C9 C10 C6 . . . . 32.9(4) ?
C9 O9 C11 O8 . . . . -18.2(6) ?
C9 O9 C11 C12 . . . . 98.9(7) ?
C9 O9 C11 C13 . . . . -134.4(5) ?
C8 O8 C11 O9 . . . . 6.6(6) ?
C8 O8 C11 C12 . . . . -112.3(7) ?
C8 O8 C11 C13 . . . . 122.5(6) ?
O2 N1 C14 C15 . . . . 52.9(4) ?
C5 N1 C14 C15 . . . . -65.8(5) ?
O2 N1 C14 C23 . . . . -70.7(4) ?
C5 N1 C14 C23 . . . . 170.6(4) ?
N1 C14 C15 O16 . . . . 69.4(5) ?
C23 C14 C15 O16 . . . . -168.9(4) ?
N1 C14 C15 C19 . . . . -173.9(4) ?
C23 C14 C15 C19 . . . . -52.3(5) ?
C14 C15 O16 C17 . . . . 163.1(4) ?
C19 C15 O16 C17 . . . . 38.1(5) ?
C15 O16 C17 O17 . . . . 97.5(5) ?
C15 O16 C17 C18 . . . . -17.7(5) ?
O16 C17 O17 C20 . . . . -115.1(5) ?
C18 C17 O17 C20 . . . . 0.5(5) ?
O17 C17 C18 O18 . . . . -15.0(5) ?
O16 C17 C18 O18 . . . . 104.2(4) ?
O17 C17 C18 C19 . . . . -129.1(4) ?
O16 C17 C18 C19 . . . . -9.9(5) ?
C19 C18 O18 C20 . . . . 135.3(4) ?
C17 C18 O18 C20 . . . . 24.3(5) ?
O18 C18 C19 O19 . . . . 165.1(4) ?
C17 C18 C19 O19 . . . . -84.5(5) ?
O18 C18 C19 C15 . . . . -79.5(4) ?
C17 C18 C19 C15 . . . . 30.9(5) ?
O16 C15 C19 O19 . . . . 72.3(5) ?
C14 C15 C19 O19 . . . . -47.8(5) ?
O16 C15 C19 C18 . . . . -41.7(4) ?
C14 C15 C19 C18 . . . . -161.8(4) ?
C18 O18 C20 O17 . . . . -24.5(5) ?
C18 O18 C20 C22 . . . . -141.3(5) ?
C18 O18 C20 C21 . . . . 92.1(6) ?
C17 O17 C20 O18 . . . . 14.2(6) ?
C17 O17 C20 C22 . . . . 130.7(5) ?
C17 O17 C20 C21 . . . . -104.2(6) ?
N1 C14 C23 C24 . . . . -44.9(6) ?
C15 C14 C23 C24 . . . . -171.5(4) ?
C14 C23 C24 O24 . . . . 118.4(7) ?
C14 C23 C24 O25 . . . . -60.8(6) ?
O24 C24 O25 C26B . . . . 15(2) ?
C23 C24 O25 C26B . . . . -166(2) ?
O24 C24 O25 C26A . . . . -12.2(14) ?
C23 C24 O25 C26A . . . . 167.0(12) ?
C24 O25 C26A C27A . . . . -174(3) ?
C24 O25 C26B C27B . . . . -111(3) ?

_cod_database_fobs_code 1558329
